data_7101129
loop_
_publ_author_name
'Kristin Bowman-James'
'Md.Alamgir Hossain'
'Sung Ok Kang'
'Douglas R. Powell'

_publ_section_title
;
Encapsulated sulphates: Insight to binding
propensities
;
_journal_issue 3
_journal_name_full 'Chemical Communications'
_journal_paper_doi 10.1039/b411904e
_journal_year 2005
_chemical_formula_moiety '(C36 H62 N8) 8+, 3(S O4) 2-, 2(H S O4) 1-, 5.25(H2 O), 2(C H4 O)'
_chemical_formula_sum 'C38 H82.5 N8 O27.25 S5'
_chemical_formula_weight 1247.92
_chemical_name_systematic
;
?
;
_space_group_IT_number 2
_symmetry_cell_setting triclinic
_symmetry_space_group_name_Hall '-P 1'
_symmetry_space_group_name_H-M 'P -1'
_atom_sites_solution_hydrogens geom
_atom_sites_solution_primary direct
_atom_sites_solution_secondary difmap
_audit_creation_method SHELXL-97
_cell_angle_alpha 108.026(2)
_cell_angle_beta 98.526(2)
_cell_angle_gamma 95.226(2)
_cell_formula_units_Z 2
_cell_length_a 13.4300(8)
_cell_length_b 13.5957(9)
_cell_length_c 16.3025(10)
_cell_measurement_reflns_used 5168
_cell_measurement_temperature 100(2)
_cell_measurement_theta_max 26.00
_cell_measurement_theta_min 2.22
_cell_volume 2769.4(3)
_computing_cell_refinement 'Bruker SMART'
_computing_data_collection 'Bruker SMART'
_computing_data_reduction 'Bruker SAINT'
_computing_molecular_graphics 'Bruker SHELXTL'
_computing_publication_material 'Bruker SHELXTL'
_computing_structure_refinement 'SHELXL-97 (Sheldrick, 1997)'
_computing_structure_solution 'SHELXS-97 (Sheldrick, 1990)'
_diffrn_ambient_temperature 100(2)
_diffrn_measured_fraction_theta_full 0.945
_diffrn_measured_fraction_theta_max 0.945
_diffrn_measurement_device_type 'CCD area detector'
_diffrn_measurement_method '\w scan frames'
_diffrn_radiation_monochromator graphite
_diffrn_radiation_source 'fine-focus sealed tube'
_diffrn_radiation_type MoK\a
_diffrn_radiation_wavelength 0.71073
_diffrn_reflns_av_R_equivalents 0.0185
_diffrn_reflns_av_sigmaI/netI 0.0338
_diffrn_reflns_limit_h_max 16
_diffrn_reflns_limit_h_min -16
_diffrn_reflns_limit_k_max 15
_diffrn_reflns_limit_k_min -16
_diffrn_reflns_limit_l_max 20
_diffrn_reflns_limit_l_min -19
_diffrn_reflns_number 17543
_diffrn_reflns_theta_full 26.00
_diffrn_reflns_theta_max 26.00
_diffrn_reflns_theta_min 2.05
_diffrn_standards_decay_% -0.12
_diffrn_standards_number 284
_exptl_absorpt_coefficient_mu 0.303
_exptl_absorpt_correction_T_max 0.9617
_exptl_absorpt_correction_T_min 0.8963
_exptl_absorpt_correction_type multi-scan
_exptl_absorpt_process_details 'Sheldrick, 2000'
_exptl_crystal_colour colorless
_exptl_crystal_density_diffrn 1.496
_exptl_crystal_density_meas 0
_exptl_crystal_density_method 'not measured'
_exptl_crystal_description block
_exptl_crystal_F_000 1329
_exptl_crystal_size_max 0.37
_exptl_crystal_size_mid 0.30
_exptl_crystal_size_min 0.13
_refine_diff_density_max 0.765
_refine_diff_density_min -0.471
_refine_diff_density_rms 0.064
_refine_ls_extinction_method none
_refine_ls_goodness_of_fit_ref 1.032
_refine_ls_hydrogen_treatment mixed
_refine_ls_matrix_type full
_refine_ls_number_parameters 725
_refine_ls_number_reflns 10295
_refine_ls_number_restraints 1
_refine_ls_restrained_S_all 1.032
_refine_ls_R_factor_all 0.0435
_refine_ls_R_factor_gt 0.0392
_refine_ls_shift/su_max 0.001
_refine_ls_shift/su_mean 0.000
_refine_ls_structure_factor_coef Fsqd
_refine_ls_weighting_details 'calc w=1/[\s^2^(Fo^2^)+(0.0620P)^2^+2.0000P] where P=(Fo^2^+2Fc^2^)/3'
_refine_ls_weighting_scheme calc
_refine_ls_wR_factor_gt 0.1070
_refine_ls_wR_factor_ref 0.1106
_reflns_number_gt 9228
_reflns_number_total 10295
_reflns_threshold_expression >2sigma(I)
_cod_data_source_file b411904e.txt
_cod_original_formula_sum 'C38 H82.50 N8 O27.25 S5'
_cod_database_code 7101129

loop_
_symmetry_equiv_pos_as_xyz
'x, y, z'
'-x, -y, -z'

loop_
_atom_site_label
_atom_site_type_symbol
_atom_site_fract_x
_atom_site_fract_y
_atom_site_fract_z
_atom_site_U_iso_or_equiv
_atom_site_adp_type
_atom_site_occupancy
_atom_site_symmetry_multiplicity
_atom_site_calc_flag
_atom_site_refinement_flags
_atom_site_disorder_assembly
_atom_site_disorder_group
N1 N 0.28320(11) 0.87342(12) 0.59239(10) 0.0128(3) Uani 1 1 d . . .
H1 H 0.2792 0.8277 0.6244 0.015 Uiso 1 1 calc R . .
C2 C 0.24519(14) 0.97247(14) 0.64041(12) 0.0144(4) Uani 1 1 d . . .
H2A H 0.2241 1.0097 0.5988 0.017 Uiso 1 1 calc R . .
H2B H 0.3011 1.0188 0.6866 0.017 Uiso 1 1 calc R . .
C3 C 0.15549(14) 0.94908(14) 0.68215(13) 0.0165(4) Uani 1 1 d . . .
H3A H 0.0925 0.9250 0.6371 0.020 Uiso 1 1 calc R . .
H3B H 0.1674 0.8930 0.7077 0.020 Uiso 1 1 calc R . .
N4 N 0.14425(12) 1.04595(12) 0.75199(11) 0.0146(3) Uani 1 1 d . . .
H4A H 0.1337 1.0973 0.7272 0.018 Uiso 1 1 calc R . .
H4B H 0.2040 1.0683 0.7924 0.018 Uiso 1 1 calc R . .
C5 C 0.05830(14) 1.03215(16) 0.79886(13) 0.0179(4) Uani 1 1 d . . .
H5A H -0.0010 0.9879 0.7554 0.022 Uiso 1 1 calc R . .
H5B H 0.0381 1.1013 0.8263 0.022 Uiso 1 1 calc R . .
C6 C 0.08570(13) 0.98271(15) 0.86886(13) 0.0160(4) Uani 1 1 d . . .
C7 C 0.07846(14) 0.87454(15) 0.84924(13) 0.0161(4) Uani 1 1 d . . .
H7 H 0.0577 0.8304 0.7900 0.019 Uiso 1 1 calc R . .
C8 C 0.11688(14) 1.04639(15) 0.95619(13) 0.0177(4) Uani 1 1 d . . .
H8 H 0.1238 1.1202 0.9706 0.021 Uiso 1 1 calc R . .
C9 C 0.13776(14) 1.00274(15) 1.02206(13) 0.0183(4) Uani 1 1 d . . .
H9 H 0.1580 1.0469 1.0814 0.022 Uiso 1 1 calc R . .
C10 C 0.12932(14) 0.89507(15) 1.00201(13) 0.0175(4) Uani 1 1 d . . .
H10 H 0.1428 0.8657 1.0476 0.021 Uiso 1 1 calc R . .
C11 C 0.10108(13) 0.83005(15) 0.91499(13) 0.0156(4) Uani 1 1 d . . .
C12 C 0.08935(14) 0.71273(15) 0.89090(13) 0.0181(4) Uani 1 1 d . . .
H12A H 0.0326 0.6889 0.9158 0.022 Uiso 1 1 calc R . .
H12B H 0.0716 0.6810 0.8262 0.022 Uiso 1 1 calc R . .
N13 N 0.18419(12) 0.67525(12) 0.92366(11) 0.0173(3) Uani 1 1 d . . .
H13A H 0.2362 0.6936 0.8979 0.021 Uiso 1 1 calc R . .
H13B H 0.2030 0.7073 0.9834 0.021 Uiso 1 1 calc R . .
C14 C 0.16803(14) 0.55888(14) 0.90317(13) 0.0169(4) Uani 1 1 d . . .
H14A H 0.1320 0.5256 0.8416 0.020 Uiso 1 1 calc R . .
H14B H 0.1240 0.5412 0.9417 0.020 Uiso 1 1 calc R . .
C15 C 0.26669(14) 0.51428(15) 0.91546(13) 0.0165(4) Uani 1 1 d . . .
H15A H 0.3153 0.5653 0.9654 0.020 Uiso 1 1 calc R . .
H15B H 0.2529 0.4498 0.9305 0.020 Uiso 1 1 calc R . .
N16 N 0.31503(11) 0.48918(12) 0.83482(10) 0.0137(3) Uani 1 1 d . . .
H16 H 0.3045 0.5395 0.8080 0.016 Uiso 1 1 calc R . .
C17 C 0.42776(14) 0.49021(14) 0.85930(13) 0.0167(4) Uani 1 1 d . . .
H17A H 0.4549 0.4585 0.8054 0.020 Uiso 1 1 calc R . .
H17B H 0.4397 0.4467 0.8975 0.020 Uiso 1 1 calc R . .
C18 C 0.48563(15) 0.60025(15) 0.90690(13) 0.0190(4) Uani 1 1 d . . .
H18A H 0.4371 0.6476 0.9302 0.023 Uiso 1 1 calc R . .
H18B H 0.5359 0.5988 0.9573 0.023 Uiso 1 1 calc R . .
N19 N 0.53950(12) 0.64240(12) 0.84861(11) 0.0162(3) Uani 1 1 d . . .
H19A H 0.4929 0.6618 0.8114 0.019 Uiso 1 1 calc R . .
H19B H 0.5703 0.5908 0.8149 0.019 Uiso 1 1 calc R . .
C20 C 0.61823(15) 0.73485(15) 0.90024(13) 0.0182(4) Uani 1 1 d . . .
H20A H 0.6701 0.7136 0.9387 0.022 Uiso 1 1 calc R . .
H20B H 0.5857 0.7895 0.9381 0.022 Uiso 1 1 calc R . .
C21 C 0.66905(14) 0.77869(15) 0.84001(13) 0.0164(4) Uani 1 1 d . . .
C22 C 0.63559(14) 0.86359(15) 0.81937(13) 0.0164(4) Uani 1 1 d . . .
H22 H 0.5805 0.8932 0.8433 0.020 Uiso 1 1 calc R . .
C23 C 0.75059(15) 0.73609(15) 0.80536(13) 0.0185(4) Uani 1 1 d . . .
H23 H 0.7746 0.6788 0.8197 0.022 Uiso 1 1 calc R . .
C24 C 0.79644(14) 0.77747(15) 0.75009(13) 0.0184(4) Uani 1 1 d . . .
H24 H 0.8517 0.7481 0.7265 0.022 Uiso 1 1 calc R . .
C25 C 0.76198(14) 0.86176(15) 0.72899(13) 0.0175(4) Uani 1 1 d . . .
H25 H 0.7932 0.8892 0.6906 0.021 Uiso 1 1 calc R . .
C26 C 0.68156(14) 0.90581(14) 0.76426(12) 0.0154(4) Uani 1 1 d . . .
C27 C 0.64534(14) 0.99918(15) 0.74433(13) 0.0182(4) Uani 1 1 d . . .
H27A H 0.6176 1.0415 0.7947 0.022 Uiso 1 1 calc R . .
H27B H 0.7040 1.0433 0.7370 0.022 Uiso 1 1 calc R . .
N28 N 0.56473(11) 0.96823(12) 0.66255(11) 0.0150(3) Uani 1 1 d . . .
H28A H 0.5540 1.0271 0.6479 0.018 Uiso 1 1 calc R . .
H28B H 0.5886 0.9234 0.6173 0.018 Uiso 1 1 calc R . .
C29 C 0.46529(14) 0.91679(15) 0.67059(13) 0.0160(4) Uani 1 1 d . . .
H29A H 0.4385 0.9631 0.7197 0.019 Uiso 1 1 calc R . .
H29B H 0.4739 0.8504 0.6821 0.019 Uiso 1 1 calc R . .
C30 C 0.39199(14) 0.89561(15) 0.58392(13) 0.0156(4) Uani 1 1 d . . .
H30A H 0.4005 0.9571 0.5640 0.019 Uiso 1 1 calc R . .
H30B H 0.4091 0.8351 0.5388 0.019 Uiso 1 1 calc R . .
C31 C 0.21732(14) 0.82228(14) 0.50317(12) 0.0152(4) Uani 1 1 d . . .
H31A H 0.2412 0.8542 0.4613 0.018 Uiso 1 1 calc R . .
H31B H 0.1464 0.8351 0.5064 0.018 Uiso 1 1 calc R . .
C32 C 0.21962(14) 0.70488(14) 0.46949(12) 0.0144(4) Uani 1 1 d . . .
H32A H 0.2901 0.6902 0.4820 0.017 Uiso 1 1 calc R . .
H32B H 0.1767 0.6692 0.4992 0.017 Uiso 1 1 calc R . .
N33 N 0.18028(12) 0.66586(12) 0.37284(10) 0.0132(3) Uani 1 1 d . . .
H33A H 0.2135 0.7076 0.3474 0.016 Uiso 1 1 calc R . .
H33B H 0.1122 0.6716 0.3627 0.016 Uiso 1 1 calc R . .
C34 C 0.19395(14) 0.55399(14) 0.32951(13) 0.0154(4) Uani 1 1 d . . .
H34A H 0.1655 0.5327 0.2660 0.018 Uiso 1 1 calc R . .
H34B H 0.2675 0.5485 0.3362 0.018 Uiso 1 1 calc R . .
C35 C 0.14246(14) 0.48113(14) 0.36846(12) 0.0142(4) Uani 1 1 d . . .
C36 C 0.19985(14) 0.44251(14) 0.42677(12) 0.0150(4) Uani 1 1 d . . .
H36 H 0.2713 0.4642 0.4429 0.018 Uiso 1 1 calc R . .
C37 C 0.03711(15) 0.45036(15) 0.34654(13) 0.0174(4) Uani 1 1 d . . .
H37 H -0.0031 0.4772 0.3077 0.021 Uiso 1 1 calc R . .
C38 C -0.00896(15) 0.38107(16) 0.38099(14) 0.0205(4) Uani 1 1 d . . .
H38 H -0.0806 0.3603 0.3656 0.025 Uiso 1 1 calc R . .
C39 C 0.04950(15) 0.34152(15) 0.43830(13) 0.0179(4) Uani 1 1 d . . .
H39 H 0.0178 0.2932 0.4613 0.022 Uiso 1 1 calc R . .
C40 C 0.15437(14) 0.37290(14) 0.46179(12) 0.0146(4) Uani 1 1 d . . .
C41 C 0.21889(14) 0.33169(15) 0.52410(12) 0.0162(4) Uani 1 1 d . . .
H41A H 0.1943 0.2566 0.5110 0.019 Uiso 1 1 calc R . .
H41B H 0.2902 0.3384 0.5152 0.019 Uiso 1 1 calc R . .
N42 N 0.21515(11) 0.39000(12) 0.61775(10) 0.0133(3) Uani 1 1 d . . .
H42A H 0.1506 0.3763 0.6280 0.016 Uiso 1 1 calc R . .
H42B H 0.2293 0.4607 0.6278 0.016 Uiso 1 1 calc R . .
C43 C 0.29032(14) 0.35919(15) 0.67994(13) 0.0160(4) Uani 1 1 d . . .
H43A H 0.3588 0.3964 0.6845 0.019 Uiso 1 1 calc R . .
H43B H 0.2926 0.2833 0.6555 0.019 Uiso 1 1 calc R . .
C44 C 0.26500(14) 0.38340(14) 0.77113(12) 0.0149(4) Uani 1 1 d . . .
H44A H 0.1903 0.3799 0.7661 0.018 Uiso 1 1 calc R . .
H44B H 0.2860 0.3287 0.7956 0.018 Uiso 1 1 calc R . .
S1A S 0.30498(3) 0.66923(3) 0.70119(3) 0.01488(11) Uani 1 1 d . . .
O1A O 0.25056(10) 0.75419(11) 0.68708(10) 0.0245(3) Uani 1 1 d . . .
O2A O 0.25704(10) 0.62995(11) 0.76403(9) 0.0198(3) Uani 1 1 d . . .
O3A O 0.41244(10) 0.70965(11) 0.73682(10) 0.0206(3) Uani 1 1 d . . .
O4A O 0.29136(13) 0.58332(12) 0.61820(10) 0.0307(4) Uani 1 1 d . . .
S1B S 0.02950(3) 1.19015(3) 0.61424(3) 0.01281(11) Uani 1 1 d . . .
O1B O 0.12973(10) 1.17640(10) 0.65623(9) 0.0177(3) Uani 1 1 d . . .
O2B O 0.02492(10) 1.30356(10) 0.63171(9) 0.0170(3) Uani 1 1 d . . .
O3B O -0.05287(10) 1.14769(10) 0.65130(9) 0.0182(3) Uani 1 1 d . . .
O4B O 0.01262(10) 1.13646(11) 0.51925(9) 0.0180(3) Uani 1 1 d . . .
S1C S 0.40995(3) 1.17752(4) 0.86106(3) 0.01436(11) Uani 1 1 d . . .
O1C O 0.33565(10) 1.09111(11) 0.85747(9) 0.0209(3) Uani 1 1 d . . .
O2C O 0.39922(10) 1.17233(11) 0.76289(9) 0.0197(3) Uani 1 1 d . . .
H2CO H 0.4460 1.2143 0.7579 0.024 Uiso 1 1 calc R . .
O3C O 0.51412(11) 1.16163(13) 0.88857(10) 0.0274(3) Uani 1 1 d . . .
O4C O 0.38748(12) 1.27815(11) 0.90978(10) 0.0255(3) Uani 1 1 d . . .
S1D S 0.58259(4) 1.23570(4) 0.66094(3) 0.01633(11) Uani 1 1 d . . .
O1D O 0.51594(10) 1.13451(10) 0.61283(9) 0.0183(3) Uani 1 1 d . . .
O2D O 0.58180(11) 1.30206(11) 0.60509(9) 0.0200(3) Uani 1 1 d . . .
O3D O 0.68649(11) 1.21590(12) 0.68702(10) 0.0254(3) Uani 1 1 d . . .
O4D O 0.54215(11) 1.28880(11) 0.74116(9) 0.0235(3) Uani 1 1 d . . .
S1E S -0.02207(4) 1.32706(4) 0.86425(3) 0.01894(12) Uani 1 1 d . . .
O1E O -0.04603(13) 1.40453(13) 0.82344(11) 0.0330(4) Uani 1 1 d . . .
O2E O -0.09401(11) 1.22226(11) 0.80772(9) 0.0222(3) Uani 1 1 d . . .
H2EO H -0.0777 1.1997 0.7582 0.027 Uiso 1 1 calc R . .
O3E O -0.04915(15) 1.34779(14) 0.94936(11) 0.0400(4) Uani 1 1 d . . .
O4E O 0.08119(12) 1.30662(14) 0.86408(14) 0.0410(5) Uani 1 1 d . . .
O1S O 0.28287(12) 0.73851(13) 1.10122(11) 0.0322(4) Uani 1 1 d . . .
H1SA H 0.3473 0.7628 1.1157 0.039 Uiso 1 1 d R . .
H1SB H 0.2579 0.7476 1.1523 0.039 Uiso 1 1 d R . .
O2S O 0.65493(12) 0.48499(12) 0.86339(12) 0.0377(4) Uani 1 1 d . . .
H2SA H 0.7179 0.5013 0.8793 0.045 Uiso 1 1 d R . .
H2SB H 0.6369 0.4158 0.8371 0.045 Uiso 1 1 d R . .
O3S O 0.63807(11) 0.86094(12) 0.52088(10) 0.0261(3) Uani 1 1 d . . .
H3SA H 0.6776 0.9355 0.5192 0.031 Uiso 1 1 d R . .
H3SB H 0.5985 0.8611 0.4686 0.031 Uiso 1 1 d R . .
O4S O 0.16687(11) 1.04444(11) 0.44824(11) 0.0273(3) Uani 1 1 d . . .
H4SA H 0.1188 1.0739 0.4754 0.033 Uiso 1 1 d R . .
H4SB H 0.1330 0.9826 0.4122 0.033 Uiso 1 1 d R . .
O5S O -0.14240(12) 1.56750(13) 0.91861(12) 0.0343(4) Uani 1 1 d . . .
H5SA H -0.1091 1.5222 0.9037 0.041 Uiso 1 1 d R . .
H5SB H -0.1038 1.6040 0.9723 0.041 Uiso 1 1 d R . .
O1T O 0.37557(12) 0.81100(12) 0.94559(10) 0.0281(4) Uani 1 1 d . . .
H1T H 0.4110 0.8271 0.9961 0.034 Uiso 1 1 calc R . .
C2T C 0.36987(16) 0.90266(16) 0.92088(15) 0.0250(5) Uani 1 1 d . . .
H2TA H 0.4387 0.9395 0.9290 0.038 Uiso 1 1 calc R . .
H2TB H 0.3300 0.9487 0.9576 0.038 Uiso 1 1 calc R . .
H2TC H 0.3371 0.8827 0.8591 0.038 Uiso 1 1 calc R . .
O1U O 0.52212(14) 0.49474(13) 0.67778(12) 0.0384(4) Uani 0.753(6) 1 d P A 1
H1U H 0.5362 0.4335 0.6628 0.046 Uiso 0.753(6) 1 calc PR A 1
C2U C 0.5249(4) 0.5333(4) 0.6108(4) 0.0653(14) Uani 0.753(6) 1 d P A 1
H2UA H 0.5696 0.6006 0.6320 0.098 Uiso 0.753(6) 1 calc PR A 1
H2UB H 0.4562 0.5431 0.5880 0.098 Uiso 0.753(6) 1 calc PR A 1
H2UC H 0.5511 0.4842 0.5639 0.098 Uiso 0.753(6) 1 calc PR A 1
O6S O 0.52212(14) 0.49474(13) 0.67778(12) 0.0384(4) Uani 0.247(6) 1 d P A 2
H6SA H 0.5384 0.4287 0.6573 0.046 Uiso 0.247(6) 1 d PR A 2
H6SB H 0.5027 0.5174 0.6361 0.046 Uiso 0.247(6) 1 d PR A 2
O1U' O 0.5374(11) 0.4294(12) 0.4514(12) 0.118(6) Uani 0.247(6) 1 d PU A 2
H1U' H 0.5854 0.4154 0.4241 0.177 Uiso 0.247(6) 1 calc PR A 2
C2U' C 0.4631(11) 0.3386(12) 0.4271(10) 0.061(4) Uani 0.247(6) 1 d PU A 2
H2UD H 0.4807 0.2970 0.4652 0.091 Uiso 0.247(6) 1 calc PR A 2
H2UE H 0.4613 0.2968 0.3659 0.091 Uiso 0.247(6) 1 calc PR A 2
H2UF H 0.3960 0.3598 0.4336 0.091 Uiso 0.247(6) 1 calc PR A 2

loop_
_atom_site_aniso_label
_atom_site_aniso_U_11
_atom_site_aniso_U_22
_atom_site_aniso_U_33
_atom_site_aniso_U_23
_atom_site_aniso_U_13
_atom_site_aniso_U_12
N1 0.0137(7) 0.0116(7) 0.0131(8) 0.0050(6) 0.0009(6) 0.0003(6)
C2 0.0167(9) 0.0109(8) 0.0154(9) 0.0046(7) 0.0023(7) 0.0014(7)
C3 0.0181(9) 0.0127(9) 0.0178(10) 0.0035(7) 0.0046(8) 0.0010(7)
N4 0.0153(7) 0.0140(8) 0.0155(8) 0.0064(6) 0.0024(6) 0.0023(6)
C5 0.0159(9) 0.0208(10) 0.0212(10) 0.0100(8) 0.0072(8) 0.0064(7)
C6 0.0119(8) 0.0208(10) 0.0186(10) 0.0091(8) 0.0060(7) 0.0042(7)
C7 0.0129(8) 0.0191(9) 0.0163(10) 0.0056(8) 0.0034(7) 0.0019(7)
C8 0.0140(9) 0.0160(9) 0.0233(11) 0.0060(8) 0.0053(8) 0.0024(7)
C9 0.0149(9) 0.0197(10) 0.0178(10) 0.0030(8) 0.0029(8) 0.0013(7)
C10 0.0151(9) 0.0217(10) 0.0173(10) 0.0085(8) 0.0035(7) 0.0027(7)
C11 0.0115(8) 0.0172(9) 0.0190(10) 0.0068(8) 0.0045(7) 0.0017(7)
C12 0.0166(9) 0.0187(10) 0.0191(10) 0.0076(8) 0.0012(8) 0.0006(7)
N13 0.0179(8) 0.0142(8) 0.0201(9) 0.0059(7) 0.0047(7) 0.0005(6)
C14 0.0180(9) 0.0137(9) 0.0189(10) 0.0057(8) 0.0047(8) -0.0015(7)
C15 0.0203(9) 0.0154(9) 0.0143(9) 0.0062(7) 0.0035(8) 0.0004(7)
N16 0.0144(7) 0.0120(7) 0.0156(8) 0.0071(6) 0.0010(6) 0.0004(6)
C17 0.0140(9) 0.0151(9) 0.0195(10) 0.0057(8) -0.0002(8) 0.0008(7)
C18 0.0191(9) 0.0173(9) 0.0180(10) 0.0042(8) 0.0025(8) -0.0037(7)
N19 0.0184(8) 0.0131(8) 0.0163(8) 0.0062(6) -0.0005(7) -0.0007(6)
C20 0.0191(9) 0.0169(9) 0.0154(10) 0.0051(8) -0.0008(8) -0.0050(7)
C21 0.0154(9) 0.0163(9) 0.0140(9) 0.0039(7) -0.0025(7) -0.0034(7)
C22 0.0135(8) 0.0170(9) 0.0168(10) 0.0038(8) 0.0018(7) 0.0004(7)
C23 0.0202(9) 0.0135(9) 0.0193(10) 0.0043(8) -0.0014(8) 0.0015(7)
C24 0.0157(9) 0.0181(10) 0.0187(10) 0.0026(8) 0.0022(8) 0.0026(7)
C25 0.0159(9) 0.0210(10) 0.0138(9) 0.0055(8) 0.0001(7) -0.0011(7)
C26 0.0147(9) 0.0146(9) 0.0142(9) 0.0040(7) -0.0022(7) -0.0007(7)
C27 0.0153(9) 0.0162(9) 0.0213(10) 0.0071(8) -0.0021(8) -0.0017(7)
N28 0.0134(7) 0.0155(8) 0.0183(8) 0.0092(6) 0.0023(6) 0.0014(6)
C29 0.0126(8) 0.0178(9) 0.0186(10) 0.0078(8) 0.0034(7) 0.0010(7)
C30 0.0138(9) 0.0174(9) 0.0168(10) 0.0075(8) 0.0036(7) 0.0011(7)
C31 0.0154(9) 0.0142(9) 0.0138(9) 0.0042(7) -0.0019(7) 0.0007(7)
C32 0.0160(9) 0.0141(9) 0.0126(9) 0.0047(7) 0.0017(7) 0.0007(7)
N33 0.0148(7) 0.0116(7) 0.0131(8) 0.0045(6) 0.0019(6) 0.0005(6)
C34 0.0190(9) 0.0122(9) 0.0150(9) 0.0043(7) 0.0032(7) 0.0032(7)
C35 0.0199(9) 0.0100(8) 0.0110(9) 0.0014(7) 0.0024(7) 0.0009(7)
C36 0.0152(9) 0.0130(9) 0.0141(9) 0.0020(7) -0.0001(7) 0.0009(7)
C37 0.0191(9) 0.0165(9) 0.0152(10) 0.0052(7) -0.0008(8) 0.0022(7)
C38 0.0153(9) 0.0220(10) 0.0227(11) 0.0076(8) 0.0003(8) -0.0013(7)
C39 0.0198(9) 0.0168(9) 0.0174(10) 0.0071(8) 0.0030(8) -0.0014(7)
C40 0.0191(9) 0.0115(8) 0.0117(9) 0.0020(7) 0.0013(7) 0.0031(7)
C41 0.0195(9) 0.0153(9) 0.0139(9) 0.0052(7) 0.0022(8) 0.0033(7)
N42 0.0142(7) 0.0119(7) 0.0137(8) 0.0050(6) 0.0007(6) 0.0010(6)
C43 0.0136(8) 0.0173(9) 0.0170(10) 0.0069(8) -0.0005(7) 0.0026(7)
C44 0.0158(9) 0.0121(9) 0.0157(9) 0.0050(7) 0.0006(7) -0.0014(7)
S1A 0.0164(2) 0.0130(2) 0.0156(2) 0.00794(18) -0.00078(18) -0.00127(17)
O1A 0.0185(7) 0.0267(8) 0.0374(9) 0.0242(7) 0.0034(6) 0.0036(6)
O2A 0.0204(7) 0.0201(7) 0.0250(8) 0.0152(6) 0.0058(6) 0.0041(5)
O3A 0.0159(7) 0.0221(7) 0.0241(8) 0.0107(6) -0.0003(6) -0.0002(5)
O4A 0.0496(10) 0.0204(8) 0.0178(8) 0.0049(6) 0.0040(7) -0.0085(7)
S1B 0.0125(2) 0.0129(2) 0.0140(2) 0.00602(17) 0.00222(17) 0.00140(16)
O1B 0.0157(6) 0.0176(7) 0.0204(7) 0.0088(6) -0.0007(5) 0.0027(5)
O2B 0.0154(6) 0.0148(7) 0.0230(7) 0.0084(6) 0.0052(6) 0.0033(5)
O3B 0.0191(7) 0.0176(7) 0.0165(7) 0.0043(6) 0.0059(6) -0.0034(5)
O4B 0.0173(6) 0.0207(7) 0.0154(7) 0.0049(6) 0.0028(5) 0.0033(5)
S1C 0.0139(2) 0.0151(2) 0.0135(2) 0.00593(18) 0.00045(17) -0.00127(17)
O1C 0.0206(7) 0.0203(7) 0.0231(8) 0.0129(6) -0.0003(6) -0.0035(6)
O2C 0.0195(7) 0.0233(7) 0.0141(7) 0.0064(6) 0.0014(6) -0.0059(6)
O3C 0.0160(7) 0.0402(9) 0.0282(8) 0.0172(7) -0.0005(6) 0.0013(6)
O4C 0.0414(9) 0.0179(7) 0.0173(7) 0.0063(6) 0.0051(7) 0.0027(6)
S1D 0.0185(2) 0.0147(2) 0.0163(2) 0.00616(18) 0.00490(19) -0.00144(18)
O1D 0.0215(7) 0.0143(7) 0.0182(7) 0.0050(5) 0.0031(6) -0.0001(5)
O2D 0.0242(7) 0.0176(7) 0.0211(7) 0.0086(6) 0.0084(6) 0.0024(6)
O3D 0.0197(7) 0.0293(8) 0.0323(9) 0.0189(7) 0.0036(6) -0.0008(6)
O4D 0.0330(8) 0.0170(7) 0.0191(8) 0.0031(6) 0.0114(6) -0.0046(6)
S1E 0.0189(2) 0.0200(2) 0.0163(2) 0.00576(19) 0.00056(19) 0.00029(18)
O1E 0.0351(9) 0.0303(9) 0.0350(9) 0.0179(7) -0.0023(7) 0.0007(7)
O2E 0.0210(7) 0.0244(8) 0.0175(7) 0.0019(6) 0.0064(6) -0.0011(6)
O3E 0.0570(11) 0.0365(10) 0.0197(8) 0.0023(7) 0.0114(8) -0.0098(8)
O4E 0.0181(8) 0.0346(9) 0.0673(13) 0.0181(9) -0.0022(8) 0.0004(7)
O1S 0.0257(8) 0.0405(9) 0.0252(9) 0.0086(7) 0.0000(7) -0.0061(7)
O2S 0.0222(8) 0.0215(8) 0.0580(12) 0.0030(8) -0.0061(8) 0.0037(6)
O3S 0.0227(7) 0.0296(8) 0.0271(8) 0.0111(7) 0.0044(6) 0.0037(6)
O4S 0.0219(7) 0.0179(7) 0.0373(9) 0.0001(6) 0.0132(7) -0.0015(6)
O5S 0.0264(8) 0.0294(9) 0.0409(10) 0.0109(7) -0.0092(7) 0.0013(7)
O1T 0.0336(8) 0.0220(8) 0.0253(8) 0.0096(6) -0.0053(7) -0.0018(6)
C2T 0.0240(10) 0.0224(11) 0.0295(12) 0.0104(9) 0.0049(9) 0.0006(8)
O1U 0.0498(11) 0.0262(9) 0.0397(10) 0.0051(8) 0.0187(9) 0.0109(8)
C2U 0.056(3) 0.071(3) 0.082(4) 0.033(3) 0.026(2) 0.026(2)
O6S 0.0498(11) 0.0262(9) 0.0397(10) 0.0051(8) 0.0187(9) 0.0109(8)
O1U' 0.087(9) 0.108(11) 0.165(16) 0.061(11) 0.003(9) 0.019(7)
C2U' 0.064(8) 0.075(9) 0.060(9) 0.029(7) 0.026(7) 0.039(6)

loop_
_atom_type_symbol
_atom_type_description
_atom_type_scat_dispersion_real
_atom_type_scat_dispersion_imag
_atom_type_scat_source
C C 0.0033 0.0016 'International Tables Vol C Tables 4.2.6.8 and 6.1.1.4'
H H 0.0000 0.0000 'International Tables Vol C Tables 4.2.6.8 and 6.1.1.4'
N N 0.0061 0.0033 'International Tables Vol C Tables 4.2.6.8 and 6.1.1.4'
O O 0.0106 0.0060 'International Tables Vol C Tables 4.2.6.8 and 6.1.1.4'
S S 0.1246 0.1234 'International Tables Vol C Tables 4.2.6.8 and 6.1.1.4'

loop_
_geom_angle_atom_site_label_1
_geom_angle_atom_site_label_2
_geom_angle_atom_site_label_3
_geom_angle
C30 N1 C31 110.27(14)
C30 N1 C2 110.92(14)
C31 N1 C2 110.09(14)
C30 N1 H1 108.5
C31 N1 H1 108.5
C2 N1 H1 108.5
N1 C2 C3 111.34(14)
N1 C2 H2A 109.4
C3 C2 H2A 109.4
N1 C2 H2B 109.4
C3 C2 H2B 109.4
H2A C2 H2B 108.0
N4 C3 C2 108.81(14)
N4 C3 H3A 109.9
C2 C3 H3A 109.9
N4 C3 H3B 109.9
C2 C3 H3B 109.9
H3A C3 H3B 108.3
C3 N4 C5 113.71(15)
C3 N4 H4A 108.8
C5 N4 H4A 108.8
C3 N4 H4B 108.8
C5 N4 H4B 108.8
H4A N4 H4B 107.7
N4 C5 C6 112.98(15)
N4 C5 H5A 109.0
C6 C5 H5A 109.0
N4 C5 H5B 109.0
C6 C5 H5B 109.0
H5A C5 H5B 107.8
C8 C6 C7 118.58(17)
C8 C6 C5 119.41(17)
C7 C6 C5 121.99(18)
C11 C7 C6 121.26(18)
C11 C7 H7 119.4
C6 C7 H7 119.4
C9 C8 C6 120.50(18)
C9 C8 H8 119.8
C6 C8 H8 119.8
C8 C9 C10 120.49(19)
C8 C9 H9 119.8
C10 C9 H9 119.8
C9 C10 C11 120.01(18)
C9 C10 H10 120.0
C11 C10 H10 120.0
C10 C11 C7 119.12(18)
C10 C11 C12 121.48(17)
C7 C11 C12 119.33(17)
N13 C12 C11 112.58(15)
N13 C12 H12A 109.1
C11 C12 H12A 109.1
N13 C12 H12B 109.1
C11 C12 H12B 109.1
H12A C12 H12B 107.8
C14 N13 C12 111.19(14)
C14 N13 H13A 109.4
C12 N13 H13A 109.4
C14 N13 H13B 109.4
C12 N13 H13B 109.4
H13A N13 H13B 108.0
N13 C14 C15 113.03(15)
N13 C14 H14A 109.0
C15 C14 H14A 109.0
N13 C14 H14B 109.0
C15 C14 H14B 109.0
H14A C14 H14B 107.8
N16 C15 C14 112.94(15)
N16 C15 H15A 109.0
C14 C15 H15A 109.0
N16 C15 H15B 109.0
C14 C15 H15B 109.0
H15A C15 H15B 107.8
C17 N16 C15 110.72(14)
C17 N16 C44 110.50(14)
C15 N16 C44 109.36(14)
C17 N16 H16 108.7
C15 N16 H16 108.7
C44 N16 H16 108.7
N16 C17 C18 112.81(15)
N16 C17 H17A 109.0
C18 C17 H17A 109.0
N16 C17 H17B 109.0
C18 C17 H17B 109.0
H17A C17 H17B 107.8
N19 C18 C17 112.51(16)
N19 C18 H18A 109.1
C17 C18 H18A 109.1
N19 C18 H18B 109.1
C17 C18 H18B 109.1
H18A C18 H18B 107.8
C18 N19 C20 111.73(15)
C18 N19 H19A 109.3
C20 N19 H19A 109.3
C18 N19 H19B 109.3
C20 N19 H19B 109.3
H19A N19 H19B 107.9
N19 C20 C21 110.86(15)
N19 C20 H20A 109.5
C21 C20 H20A 109.5
N19 C20 H20B 109.5
C21 C20 H20B 109.5
H20A C20 H20B 108.1
C22 C21 C23 119.29(18)
C22 C21 C20 119.89(18)
C23 C21 C20 120.81(17)
C26 C22 C21 120.99(18)
C26 C22 H22 119.5
C21 C22 H22 119.5
C24 C23 C21 120.02(18)
C24 C23 H23 120.0
C21 C23 H23 120.0
C23 C24 C25 120.43(18)
C23 C24 H24 119.8
C25 C24 H24 119.8
C24 C25 C26 119.99(18)
C24 C25 H25 120.0
C26 C25 H25 120.0
C22 C26 C25 119.27(17)
C22 C26 C27 120.01(17)
C25 C26 C27 120.71(17)
N28 C27 C26 112.39(15)
N28 C27 H27A 109.1
C26 C27 H27A 109.1
N28 C27 H27B 109.1
C26 C27 H27B 109.1
H27A C27 H27B 107.9
C29 N28 C27 114.46(15)
C29 N28 H28A 108.6
C27 N28 H28A 108.6
C29 N28 H28B 108.6
C27 N28 H28B 108.6
H28A N28 H28B 107.6
N28 C29 C30 107.32(15)
N28 C29 H29A 110.3
C30 C29 H29A 110.3
N28 C29 H29B 110.3
C30 C29 H29B 110.3
H29A C29 H29B 108.5
N1 C30 C29 112.03(15)
N1 C30 H30A 109.2
C29 C30 H30A 109.2
N1 C30 H30B 109.2
C29 C30 H30B 109.2
H30A C30 H30B 107.9
N1 C31 C32 111.83(14)
N1 C31 H31A 109.2
C32 C31 H31A 109.2
N1 C31 H31B 109.2
C32 C31 H31B 109.2
H31A C31 H31B 107.9
N33 C32 C31 108.35(14)
N33 C32 H32A 110.0
C31 C32 H32A 110.0
N33 C32 H32B 110.0
C31 C32 H32B 110.0
H32A C32 H32B 108.4
C32 N33 C34 113.27(14)
C32 N33 H33A 108.9
C34 N33 H33A 108.9
C32 N33 H33B 108.9
C34 N33 H33B 108.9
H33A N33 H33B 107.7
C35 C34 N33 111.90(15)
C35 C34 H34A 109.2
N33 C34 H34A 109.2
C35 C34 H34B 109.2
N33 C34 H34B 109.2
H34A C34 H34B 107.9
C36 C35 C37 118.99(17)
C36 C35 C34 120.02(17)
C37 C35 C34 120.98(16)
C40 C36 C35 121.09(17)
C40 C36 H36 119.5
C35 C36 H36 119.5
C38 C37 C35 120.39(17)
C38 C37 H37 119.8
C35 C37 H37 119.8
C37 C38 C39 120.14(18)
C37 C38 H38 119.9
C39 C38 H38 119.9
C40 C39 C38 120.02(18)
C40 C39 H39 120.0
C38 C39 H39 120.0
C36 C40 C39 119.35(17)
C36 C40 C41 119.76(17)
C39 C40 C41 120.89(17)
N42 C41 C40 111.42(15)
N42 C41 H41A 109.3
C40 C41 H41A 109.3
N42 C41 H41B 109.3
C40 C41 H41B 109.3
H41A C41 H41B 108.0
C41 N42 C43 111.32(14)
C41 N42 H42A 109.4
C43 N42 H42A 109.4
C41 N42 H42B 109.4
C43 N42 H42B 109.4
H42A N42 H42B 108.0
N42 C43 C44 113.27(15)
N42 C43 H43A 108.9
C44 C43 H43A 108.9
N42 C43 H43B 108.9
C44 C43 H43B 108.9
H43A C43 H43B 107.7
N16 C44 C43 114.43(15)
N16 C44 H44A 108.7
C43 C44 H44A 108.7
N16 C44 H44B 108.7
C43 C44 H44B 108.7
H44A C44 H44B 107.6
O3A S1A O4A 111.54(10)
O3A S1A O1A 109.61(8)
O4A S1A O1A 109.30(9)
O3A S1A O2A 110.65(8)
O4A S1A O2A 108.09(9)
O1A S1A O2A 107.55(8)
O4B S1B O1B 110.22(8)
O4B S1B O2B 109.45(8)
O1B S1B O2B 109.39(8)
O4B S1B O3B 109.33(8)
O1B S1B O3B 110.46(8)
O2B S1B O3B 107.95(8)
O4C S1C O1C 113.51(9)
O4C S1C O3C 113.07(10)
O1C S1C O3C 112.20(9)
O4C S1C O2C 107.27(8)
O1C S1C O2C 103.31(8)
O3C S1C O2C 106.61(9)
S1C O2C H2CO 109.5
O2D S1D O3D 110.78(8)
O2D S1D O1D 109.75(8)
O3D S1D O1D 109.36(8)
O2D S1D O4D 109.26(8)
O3D S1D O4D 109.25(9)
O1D S1D O4D 108.40(8)
O3E S1E O4E 112.69(12)
O3E S1E O1E 113.58(11)
O4E S1E O1E 112.56(11)
O3E S1E O2E 103.02(9)
O4E S1E O2E 107.36(9)
O1E S1E O2E 106.79(9)
S1E O2E H2EO 109.5
H1SA O1S H1SB 107.5
H2SA O2S H2SB 111.9
H3SA O3S H3SB 83.0
H4SA O4S H4SB 102.6
H5SA O5S H5SB 99.0
C2T O1T H1T 109.5
O1T C2T H2TA 109.5
O1T C2T H2TB 109.5
H2TA C2T H2TB 109.5
O1T C2T H2TC 109.5
H2TA C2T H2TC 109.5
H2TB C2T H2TC 109.5
C2U O1U H1U 109.5
C2U O1U H6SA 104.9
H1U O1U H6SA 4.6
C2U O1U H6SB 19.3
H1U O1U H6SB 115.6
H6SA O1U H6SB 111.4
O1U C2U H6SB 26.8
H2UA C2U H6SB 121.0
H2UB C2U H6SB 82.7
H2UC C2U H6SB 120.3
C2U' O1U' H1U' 109.5
O1U' C2U' H2UD 109.5
O1U' C2U' H2UE 109.5
H2UD C2U' H2UE 109.5
O1U' C2U' H2UF 109.5
H2UD C2U' H2UF 109.5
H2UE C2U' H2UF 109.5

loop_
_geom_bond_atom_site_label_1
_geom_bond_atom_site_label_2
_geom_bond_distance
N1 C30 1.500(2)
N1 C31 1.504(2)
N1 C2 1.509(2)
N1 H1 0.9300
C2 C3 1.524(3)
C2 H2A 0.9900
C2 H2B 0.9900
C3 N4 1.488(2)
C3 H3A 0.9900
C3 H3B 0.9900
N4 C5 1.504(2)
N4 H4A 0.9200
N4 H4B 0.9200
C5 C6 1.511(3)
C5 H5A 0.9900
C5 H5B 0.9900
C6 C8 1.395(3)
C6 C7 1.396(3)
C7 C11 1.395(3)
C7 H7 0.9500
C8 C9 1.385(3)
C8 H8 0.9500
C9 C10 1.388(3)
C9 H9 0.9500
C10 C11 1.393(3)
C10 H10 0.9500
C11 C12 1.507(3)
C12 N13 1.501(2)
C12 H12A 0.9900
C12 H12B 0.9900
N13 C14 1.500(2)
N13 H13A 0.9200
N13 H13B 0.9200
C14 C15 1.519(3)
C14 H14A 0.9900
C14 H14B 0.9900
C15 N16 1.511(3)
C15 H15A 0.9900
C15 H15B 0.9900
N16 C17 1.505(2)
N16 C44 1.514(2)
N16 H16 0.9300
C17 C18 1.528(3)
C17 H17A 0.9900
C17 H17B 0.9900
C18 N19 1.490(2)
C18 H18A 0.9900
C18 H18B 0.9900
N19 C20 1.498(2)
N19 H19A 0.9200
N19 H19B 0.9200
C20 C21 1.507(3)
C20 H20A 0.9900
C20 H20B 0.9900
C21 C22 1.392(3)
C21 C23 1.396(3)
C22 C26 1.392(3)
C22 H22 0.9500
C23 C24 1.387(3)
C23 H23 0.9500
C24 C25 1.393(3)
C24 H24 0.9500
C25 C26 1.394(3)
C25 H25 0.9500
C26 C27 1.508(3)
C27 N28 1.506(2)
C27 H27A 0.9900
C27 H27B 0.9900
N28 C29 1.493(2)
N28 H28A 0.9200
N28 H28B 0.9200
C29 C30 1.527(3)
C29 H29A 0.9900
C29 H29B 0.9900
C30 H30A 0.9900
C30 H30B 0.9900
C31 C32 1.524(3)
C31 H31A 0.9900
C31 H31B 0.9900
C32 N33 1.493(2)
C32 H32A 0.9900
C32 H32B 0.9900
N33 C34 1.507(2)
N33 H33A 0.9200
N33 H33B 0.9200
C34 C35 1.503(3)
C34 H34A 0.9900
C34 H34B 0.9900
C35 C36 1.392(3)
C35 C37 1.398(3)
C36 C40 1.388(3)
C36 H36 0.9500
C37 C38 1.382(3)
C37 H37 0.9500
C38 C39 1.396(3)
C38 H38 0.9500
C39 C40 1.393(3)
C39 H39 0.9500
C40 C41 1.509(2)
C41 N42 1.498(2)
C41 H41A 0.9900
C41 H41B 0.9900
N42 C43 1.503(2)
N42 H42A 0.9200
N42 H42B 0.9200
C43 C44 1.517(3)
C43 H43A 0.9900
C43 H43B 0.9900
C44 H44A 0.9900
C44 H44B 0.9900
S1A O3A 1.4599(14)
S1A O4A 1.4622(16)
S1A O1A 1.4798(14)
S1A O2A 1.4902(14)
S1B O4B 1.4659(14)
S1B O1B 1.4722(13)
S1B O2B 1.4876(13)
S1B O3B 1.4898(14)
S1C O4C 1.4379(15)
S1C O1C 1.4511(14)
S1C O3C 1.4609(15)
S1C O2C 1.5643(14)
O2C H2CO 0.8400
S1D O2D 1.4663(14)
S1D O3D 1.4709(15)
S1D O1D 1.4862(14)
S1D O4D 1.4915(16)
S1E O3E 1.4363(18)
S1E O4E 1.4392(17)
S1E O1E 1.4448(16)
S1E O2E 1.5765(14)
O2E H2EO 0.8400
O1S H1SA 0.8674
O1S H1SB 0.9199
O2S H2SA 0.8345
O2S H2SB 0.8976
O3S H3SA 1.1112
O3S H3SB 0.9367
O4S H4SA 0.8919
O4S H4SB 0.8971
O5S H5SA 0.7924
O5S H5SB 0.9112
O1T C2T 1.428(2)
O1T H1T 0.8400
C2T H2TA 0.9800
C2T H2TB 0.9800
C2T H2TC 0.9800
O1U C2U 1.353(5)
O1U H1U 0.8400
O1U H6SA 0.9154
O1U H6SB 0.8467
C2U H2UA 0.9800
C2U H2UB 0.9800
C2U H2UC 0.9800
C2U H6SB 0.6209
O1U' C2U' 1.43(2)
O1U' H1U' 0.8400
C2U' H2UD 0.9800
C2U' H2UE 0.9800
C2U' H2UF 0.9800

loop_
_geom_hbond_atom_site_label_D
_geom_hbond_atom_site_label_H
_geom_hbond_atom_site_label_A
_geom_hbond_distance_DH
_geom_hbond_distance_HA
_geom_hbond_distance_DA
_geom_hbond_angle_DHA
_geom_hbond_site_symmetry_A
N1 H1 O4A 0.93 3.31 4.103(2) 144.3 .
N4 H4A O1B 0.92 1.81 2.703(2) 164.4 .
N4 H4B O1C 0.92 1.87 2.773(2) 167.8 .
N13 H13A O2A 0.92 2.16 2.825(2) 128.9 .
N13 H13A O1T 0.92 2.22 2.932(2) 134.0 .
N13 H13B O1S 0.92 1.95 2.826(2) 157.4 .
N16 H16 O2A 0.93 1.73 2.6407(19) 166.7 .
N19 H19B O2S 0.92 2.17 2.803(2) 124.9 .
N19 H19B O1U 0.92 2.18 2.847(2) 129.1 .
N19 H19A O2A 0.92 3.10 3.809(2) 134.8 .
N28 H28B O3S 0.92 1.79 2.699(2) 167.1 .
N28 H28A O1D 0.92 1.81 2.728(2) 172.5 .
N33 H33A O3D 0.92 1.88 2.775(2) 163.9 2_676
N33 H33B O2B 0.92 1.91 2.818(2) 167.8 2_576
N42 H42B O4A 0.92 1.86 2.730(2) 157.7 .
N42 H42B O2A 0.92 2.61 3.332(2) 136.0 .
N42 H42A O2B 0.92 1.90 2.784(2) 161.6 1_545
O2C H2CO O4D 0.84 1.67 2.5125(19) 174.8 .
O2E H2EO O3B 0.84 1.76 2.599(2) 175.8 .
O1S H1SA O3C 0.87 2.06 2.891(2) 159.0 2_677
O1S H1SB O2E 0.92 2.42 3.130(2) 133.8 2_577
O1S H1SB O3D 0.92 2.49 3.268(2) 142.0 2_677
O2S H2SA O5S 0.83 1.93 2.751(2) 168.3 1_645
O2S H2SB O4D 0.90 2.09 2.908(2) 150.4 1_545
O3S H3SA O4S 1.11 2.05 2.714(2) 115.1 2_676
O3S H3SB O1D 0.94 1.89 2.793(2) 160.3 2_676
O4S H4SA O4B 0.89 1.85 2.736(2) 173.4 .
O4S H4SB O3B 0.90 1.89 2.777(2) 172.4 2_576
O5S H5SA O1E 0.79 2.07 2.825(3) 160.4 .
O5S H5SB O3E 0.91 2.18 2.977(2) 146.1 2_587
O5S H5SB O4E 0.91 2.52 3.359(3) 152.5 2_587
O1T H1T O3C 0.84 1.95 2.781(2) 169.7 2_677
O1U H1U O2D 0.84 1.94 2.766(2) 165.6 1_545
O6S H6SA O2D 0.92 1.86 2.766(2) 171.5 1_545
O6S H6SB O1U' 0.85 1.82 2.671(16) 178.1 2_666
O1U' H1U' O4A 0.84 1.89 2.707(16) 165.8 2_666

loop_
_geom_torsion_atom_site_label_1
_geom_torsion_atom_site_label_2
_geom_torsion_atom_site_label_3
_geom_torsion_atom_site_label_4
_geom_torsion
C30 N1 C2 C3 -156.70(15)
C31 N1 C2 C3 80.97(18)
N1 C2 C3 N4 160.71(14)
C2 C3 N4 C5 -179.37(14)
C3 N4 C5 C6 80.5(2)
N4 C5 C6 C8 97.2(2)
N4 C5 C6 C7 -84.4(2)
C8 C6 C7 C11 0.4(3)
C5 C6 C7 C11 -178.02(17)
C7 C6 C8 C9 -1.5(3)
C5 C6 C8 C9 176.93(17)
C6 C8 C9 C10 0.9(3)
C8 C9 C10 C11 0.9(3)
C9 C10 C11 C7 -2.0(3)
C9 C10 C11 C12 -178.91(17)
C6 C7 C11 C10 1.4(3)
C6 C7 C11 C12 178.32(17)
C10 C11 C12 N13 -56.7(2)
C7 C11 C12 N13 126.45(18)
C11 C12 N13 C14 176.69(16)
C12 N13 C14 C15 166.58(16)
N13 C14 C15 N16 -86.73(19)
C14 C15 N16 C17 155.74(15)
C14 C15 N16 C44 -82.27(18)
C15 N16 C17 C18 -71.25(19)
C44 N16 C17 C18 167.43(16)
N16 C17 C18 N19 -102.56(19)
C17 C18 N19 C20 -163.84(16)
C18 N19 C20 C21 -177.90(16)
N19 C20 C21 C22 96.9(2)
N19 C20 C21 C23 -84.0(2)
C23 C21 C22 C26 0.6(3)
C20 C21 C22 C26 179.69(17)
C22 C21 C23 C24 -0.9(3)
C20 C21 C23 C24 -179.97(17)
C21 C23 C24 C25 0.2(3)
C23 C24 C25 C26 0.7(3)
C21 C22 C26 C25 0.3(3)
C21 C22 C26 C27 -178.76(17)
C24 C25 C26 C22 -1.0(3)
C24 C25 C26 C27 178.13(17)
C22 C26 C27 N28 -92.3(2)
C25 C26 C27 N28 88.6(2)
C26 C27 N28 C29 68.7(2)
C27 N28 C29 C30 177.45(15)
C31 N1 C30 C29 -163.08(15)
C2 N1 C30 C29 74.70(18)
N28 C29 C30 N1 -163.34(14)
C30 N1 C31 C32 82.84(18)
C2 N1 C31 C32 -154.45(15)
N1 C31 C32 N33 -162.91(15)
C31 C32 N33 C34 171.04(15)
C32 N33 C34 C35 58.0(2)
N33 C34 C35 C36 -103.0(2)
N33 C34 C35 C37 77.5(2)
C37 C35 C36 C40 1.2(3)
C34 C35 C36 C40 -178.25(18)
C36 C35 C37 C38 -1.2(3)
C34 C35 C37 C38 178.23(18)
C35 C37 C38 C39 0.2(3)
C37 C38 C39 C40 0.8(3)
C35 C36 C40 C39 -0.2(3)
C35 C36 C40 C41 179.39(17)
C38 C39 C40 C36 -0.8(3)
C38 C39 C40 C41 179.58(18)
C36 C40 C41 N42 99.1(2)
C39 C40 C41 N42 -81.4(2)
C40 C41 N42 C43 -172.13(15)
C41 N42 C43 C44 -159.01(15)
C17 N16 C44 C43 -70.40(19)
C15 N16 C44 C43 167.48(15)
N42 C43 C44 N16 -92.32(18)
